data_4080857
loop_
_publ_author_name
'Fong, Henry'
'Moret, Marc-Etienne'
'Lee, Yunho'
'Peters, Jonas C.'

_publ_section_title
;
 Heterolytic H2Cleavage and Catalytic Hydrogenation by an Iron
 Metallaboratrane
;
_journal_issue 10
_journal_name_full Organometallics
_journal_page_first 3053
_journal_paper_doi 10.1021/om400281v
_journal_volume 32
_journal_year 2013
_chemical_formula_sum 'C43 H69 B Fe N P3 Si0.5'
_chemical_formula_weight 773.61
_chemical_name_systematic
; 
 ? 
;
_space_group_IT_number 148
_symmetry_cell_setting trigonal
_symmetry_space_group_name_Hall '-R 3'
_symmetry_space_group_name_H-M 'R -3 :H'
_atom_sites_solution_hydrogens geom
_atom_sites_solution_primary direct
_atom_sites_solution_secondary difmap
_audit_creation_method SHELXL-97
_cell_angle_alpha 90.00
_cell_angle_beta 90.00
_cell_angle_gamma 120.00
_cell_formula_units_Z 6
_cell_length_a 11.2415(3)
_cell_length_b 11.2415(3)
_cell_length_c 59.3261(18)
_cell_measurement_reflns_used 9953
_cell_measurement_temperature 100(2)
_cell_measurement_theta_max 28.37
_cell_measurement_theta_min 2.20
_cell_volume 6492.7(3)
_computing_cell_refinement 'SAINT V7.68A (Bruker-AXS, 2007)'
_computing_data_collection 'APEX2 v2010.7-0 (Bruker-AXS, 2007)'
_computing_data_reduction 'SAINT V7.68A (Bruker-AXS, 2007)'
_computing_molecular_graphics 'Bruker SHELXTL'
_computing_publication_material 'Bruker SHELXTL'
_computing_structure_refinement 'SHELXL-97 (Sheldrick, 2008)'
_computing_structure_solution 'SHELXS-97 (Sheldrick, 2008)'
_diffrn_ambient_temperature 100(2)
_diffrn_detector_area_resol_mean 8.33
_diffrn_measured_fraction_theta_full 0.999
_diffrn_measured_fraction_theta_max 0.999
_diffrn_measurement_device_type 'Bruker KAPPA APEX II'
_diffrn_measurement_method '\w and \f scans'
_diffrn_radiation_monochromator graphite
_diffrn_radiation_source 'fine-focus sealed tube'
_diffrn_radiation_type MoK\a
_diffrn_radiation_wavelength 0.71073
_diffrn_reflns_av_R_equivalents 0.0509
_diffrn_reflns_av_sigmaI/netI 0.0250
_diffrn_reflns_limit_h_max 15
_diffrn_reflns_limit_h_min -15
_diffrn_reflns_limit_k_max 15
_diffrn_reflns_limit_k_min -14
_diffrn_reflns_limit_l_max 83
_diffrn_reflns_limit_l_min -83
_diffrn_reflns_number 46175
_diffrn_reflns_theta_full 30.04
_diffrn_reflns_theta_max 30.04
_diffrn_reflns_theta_min 2.06
_exptl_absorpt_coefficient_mu 0.503
_exptl_absorpt_correction_T_max 0.9753
_exptl_absorpt_correction_T_min 0.8359
_exptl_absorpt_correction_type multi-scan
_exptl_absorpt_process_details 'SADABS v2008/1 (Bruker-AXS, 2001)'
_exptl_crystal_colour yellow
_exptl_crystal_density_diffrn 1.187
_exptl_crystal_density_method 'not measured'
_exptl_crystal_description plates
_exptl_crystal_F_000 2502
_exptl_crystal_size_max 0.37
_exptl_crystal_size_mid 0.22
_exptl_crystal_size_min 0.05
_refine_diff_density_max 0.988
_refine_diff_density_min -1.970
_refine_diff_density_rms 0.079
_refine_ls_extinction_method none
_refine_ls_goodness_of_fit_ref 1.082
_refine_ls_hydrogen_treatment constr
_refine_ls_matrix_type full
_refine_ls_number_parameters 257
_refine_ls_number_reflns 4245
_refine_ls_number_restraints 88
_refine_ls_restrained_S_all 1.112
_refine_ls_R_factor_all 0.0771
_refine_ls_R_factor_gt 0.0611
_refine_ls_shift/su_max 0.000
_refine_ls_shift/su_mean 0.000
_refine_ls_structure_factor_coef Fsqd
_refine_ls_weighting_details 'calc w=1/[\s^2^(Fo^2^)+(0.0715P)^2^+24.6822P] where P=(Fo^2^+2Fc^2^)/3'
_refine_ls_weighting_scheme calc
_refine_ls_wR_factor_gt 0.1562
_refine_ls_wR_factor_ref 0.1683
_reflns_number_gt 3440
_reflns_number_total 4245
_reflns_threshold_expression >2sigma(I)
_cod_data_source_file om400281v_si_002.cif
_cod_data_source_block mem129
_cod_depositor_comments
;
The following automatic conversions were performed:

'_symmetry_cell_setting' value 'Trigonal' changed to 'trigonal'
according to /home/saulius/struct/CIF-dictionaries/cif_core.dic
dictionary named 'cif_core.dic' version 2.3.1 from 2005-06-27.

Automatic conversion script
Id: cif_fix_values 1891 2012-01-12 08:04:46Z andrius 
;
_cod_original_sg_symbol_H-M R-3
_cod_original_formula_sum 'C43 H69 B Fe N P3 Si0.50'
_cod_database_code 4080857

loop_
_symmetry_equiv_pos_as_xyz
'x, y, z'
'-y, x-y, z'
'-x+y, -x, z'
'x+2/3, y+1/3, z+1/3'
'-y+2/3, x-y+1/3, z+1/3'
'-x+y+2/3, -x+1/3, z+1/3'
'x+1/3, y+2/3, z+2/3'
'-y+1/3, x-y+2/3, z+2/3'
'-x+y+1/3, -x+2/3, z+2/3'
'-x, -y, -z'
'y, -x+y, -z'
'x-y, x, -z'
'-x+2/3, -y+1/3, -z+1/3'
'y+2/3, -x+y+1/3, -z+1/3'
'x-y+2/3, x+1/3, -z+1/3'
'-x+1/3, -y+2/3, -z+2/3'
'y+1/3, -x+y+2/3, -z+2/3'
'x-y+1/3, x+2/3, -z+2/3'

loop_
_atom_site_label
_atom_site_type_symbol
_atom_site_fract_x
_atom_site_fract_y
_atom_site_fract_z
_atom_site_U_iso_or_equiv
_atom_site_adp_type
_atom_site_occupancy
_atom_site_symmetry_multiplicity
_atom_site_calc_flag
_atom_site_refinement_flags
_atom_site_disorder_assembly
_atom_site_disorder_group
Fe1 Fe 0.6667 0.3333 0.082809(9) 0.02874(17) Uani 1 3 d S . .
P1 P 0.85388(7) 0.54712(6) 0.074687(11) 0.03150(17) Uani 1 1 d D A .
C10A C 0.9225(9) 0.7092(7) 0.09224(12) 0.0400(17) Uani 0.512(6) 1 d PD A 1
H10A H 0.9812 0.7925 0.0829 0.048 Uiso 0.512(6) 1 calc PR A 1
C11A C 1.0049(9) 0.6975(9) 0.11206(13) 0.068(2) Uani 0.512(6) 1 d PD A 1
H11A H 1.0185 0.7655 0.1236 0.102 Uiso 0.512(6) 1 calc PR A 1
H11B H 1.0944 0.7146 0.1066 0.102 Uiso 0.512(6) 1 calc PR A 1
H11C H 0.9541 0.6051 0.1185 0.102 Uiso 0.512(6) 1 calc PR A 1
C12A C 0.7981(8) 0.7116(12) 0.10101(14) 0.096(4) Uani 0.512(6) 1 d PD A 1
H12A H 0.7346 0.6226 0.1078 0.144 Uiso 0.512(6) 1 calc PR A 1
H12B H 0.7521 0.7297 0.0885 0.144 Uiso 0.512(6) 1 calc PR A 1
H12C H 0.8265 0.7842 0.1124 0.144 Uiso 0.512(6) 1 calc PR A 1
C10B C 0.8886(10) 0.6752(9) 0.09762(15) 0.068(4) Uani 0.488(6) 1 d PD A 2
H10B H 0.8225 0.7053 0.0927 0.082 Uiso 0.488(6) 1 calc PR A 2
C11B C 1.0232(5) 0.8145(5) 0.09504(11) 0.0368(14) Uani 0.488(6) 1 d PD A 2
H11D H 1.0129 0.8868 0.1024 0.055 Uiso 0.488(6) 1 calc PR A 2
H11E H 1.0430 0.8362 0.0790 0.055 Uiso 0.488(6) 1 calc PR A 2
H11F H 1.0990 0.8086 0.1021 0.055 Uiso 0.488(6) 1 calc PR A 2
C12B C 0.8475(13) 0.6453(9) 0.12003(14) 0.089(4) Uani 0.488(6) 1 d PD A 2
H12D H 0.9069 0.6179 0.1279 0.134 Uiso 0.488(6) 1 calc PR A 2
H12E H 0.7521 0.5700 0.1207 0.134 Uiso 0.488(6) 1 calc PR A 2
H12F H 0.8547 0.7268 0.1273 0.134 Uiso 0.488(6) 1 calc PR A 2
C7A C 1.0143(7) 0.5426(9) 0.07048(12) 0.0375(16) Uani 0.639(12) 1 d PD A 1
H7A H 0.9846 0.4485 0.0646 0.045 Uiso 0.639(12) 1 calc PR A 1
C8A C 1.1031(10) 0.6419(10) 0.05148(14) 0.053(2) Uani 0.639(12) 1 d PD A 1
H8A1 H 1.1354 0.7369 0.0562 0.080 Uiso 0.639(12) 1 calc PR A 1
H8A2 H 1.0479 0.6219 0.0377 0.080 Uiso 0.639(12) 1 calc PR A 1
H8A3 H 1.1822 0.6299 0.0485 0.080 Uiso 0.639(12) 1 calc PR A 1
C9A C 1.0945(5) 0.5559(5) 0.09160(9) 0.0410(13) Uani 0.639(12) 1 d PD A 1
H9A1 H 1.1591 0.5232 0.0887 0.062 Uiso 0.639(12) 1 calc PR A 1
H9A2 H 1.0310 0.5006 0.1036 0.062 Uiso 0.639(12) 1 calc PR A 1
H9A3 H 1.1454 0.6524 0.0963 0.062 Uiso 0.639(12) 1 calc PR A 1
C7B C 1.0179(10) 0.5564(13) 0.06271(19) 0.030(3) Uani 0.361(12) 1 d PD A 2
H7B H 0.9883 0.4937 0.0494 0.036 Uiso 0.361(12) 1 calc PR A 2
C8B C 1.1284(12) 0.6983(12) 0.0542(2) 0.042(3) Uani 0.361(12) 1 d PD A 2
H8B1 H 1.1653 0.7623 0.0669 0.063 Uiso 0.361(12) 1 calc PR A 2
H8B2 H 1.0877 0.7327 0.0432 0.063 Uiso 0.361(12) 1 calc PR A 2
H8B3 H 1.2028 0.6905 0.0470 0.063 Uiso 0.361(12) 1 calc PR A 2
C9B C 1.0774(8) 0.4982(10) 0.07965(19) 0.044(3) Uani 0.361(12) 1 d PD A 2
H9B1 H 1.1369 0.4711 0.0718 0.065 Uiso 0.361(12) 1 calc PR A 2
H9B2 H 1.0025 0.4177 0.0871 0.065 Uiso 0.361(12) 1 calc PR A 2
H9B3 H 1.1312 0.5682 0.0910 0.065 Uiso 0.361(12) 1 calc PR A 2
C1 C 0.7756(2) 0.2865(2) 0.03577(4) 0.0225(4) Uani 1 1 d . . .
C2 C 0.8056(2) 0.6010(2) 0.04909(4) 0.0253(4) Uani 1 1 d . . .
C6 C 0.8557(2) 0.3341(3) 0.01603(4) 0.0302(5) Uani 1 1 d . B .
H6 H 0.8436 0.3944 0.0063 0.036 Uiso 1 1 calc R . .
C3 C 0.8475(3) 0.7371(2) 0.04296(4) 0.0344(5) Uani 1 1 d . B .
H3 H 0.9118 0.8110 0.0521 0.041 Uiso 1 1 calc R . .
C5 C 0.9522(3) 0.2955(3) 0.01028(4) 0.0340(5) Uani 1 1 d . . .
H5 H 1.0066 0.3321 -0.0029 0.041 Uiso 1 1 calc R B .
C4 C 0.7953(3) 0.7640(3) 0.02367(5) 0.0361(6) Uani 1 1 d . . .
H4 H 0.8221 0.8559 0.0197 0.043 Uiso 1 1 calc R B .
B B 0.6667 0.3333 0.04337(7) 0.0200(7) Uani 1 3 d S . .
C13 C 0.6336(17) 0.308(4) 0.11365(11) 0.029(2) Uani 0.33 1 d P B -1
N1 N 0.6188(9) 0.2912(16) 0.13330(11) 0.051(3) Uani 0.33 1 d P B -1
C14 C 0.6173(18) 0.278(2) 0.15690(18) 0.087(6) Uani 0.33 1 d PDU B -1
C15 C 0.550(4) 0.128(2) 0.1628(5) 0.178(14) Uani 0.33 1 d PDU B -1
H15A H 0.6053 0.0896 0.1568 0.267 Uiso 0.33 1 calc PR B -1
H15B H 0.4579 0.0789 0.1563 0.267 Uiso 0.33 1 calc PR B -1
H15C H 0.5438 0.1173 0.1793 0.267 Uiso 0.33 1 calc PR B -1
C17 C 0.762(3) 0.356(3) 0.1654(5) 0.155(12) Uani 0.33 1 d PDU B -1
H17A H 0.8142 0.3135 0.1598 0.233 Uiso 0.33 1 calc PR B -1
H17B H 0.7621 0.3547 0.1820 0.233 Uiso 0.33 1 calc PR B -1
H17C H 0.8057 0.4514 0.1602 0.233 Uiso 0.33 1 calc PR B -1
C16 C 0.533(3) 0.339(3) 0.1659(4) 0.192(13) Uani 0.33 1 d PDU B -1
H16A H 0.5778 0.4366 0.1618 0.288 Uiso 0.33 1 calc PR B -1
H16B H 0.5273 0.3306 0.1824 0.288 Uiso 0.33 1 calc PR B -1
H16C H 0.4408 0.2904 0.1595 0.288 Uiso 0.33 1 calc PR B -1
Si1 Si 1.3333 0.6667 0.1667 0.238(5) Uani 1 6 d SD . .
C20 C 1.343(4) 0.523(4) 0.1821(12) 0.208(15) Uiso 0.17 1 d PD C -1
H20A H 1.4396 0.5499 0.1846 0.312 Uiso 0.17 1 calc PR C -1
H20B H 1.2992 0.4390 0.1729 0.312 Uiso 0.17 1 calc PR C -1
H20C H 1.2957 0.5054 0.1966 0.312 Uiso 0.17 1 calc PR C -1
C21 C 1.438(4) 0.831(5) 0.1846(11) 0.208(15) Uiso 0.17 1 d PD D -1
H21A H 1.5364 0.8678 0.1819 0.312 Uiso 0.17 1 calc PR D -1
H21B H 1.4179 0.8085 0.2006 0.312 Uiso 0.17 1 calc PR D -1
H21C H 1.4131 0.8998 0.1803 0.312 Uiso 0.17 1 calc PR D -1
C22 C 1.147(2) 0.626(5) 0.1665(8) 0.208(15) Uiso 0.17 1 d PD E -1
H22A H 1.0959 0.5570 0.1549 0.312 Uiso 0.17 1 calc PR E -1
H22B H 1.1443 0.7102 0.1631 0.312 Uiso 0.17 1 calc PR E -1
H22C H 1.1060 0.5911 0.1813 0.312 Uiso 0.17 1 calc PR E -1
C23 C 1.407(4) 0.693(8) 0.1380(4) 0.208(15) Uiso 0.17 1 d PD E -1
H23A H 1.5071 0.7462 0.1388 0.312 Uiso 0.17 1 calc PR E -1
H23B H 1.3734 0.7434 0.1288 0.312 Uiso 0.17 1 calc PR E -1
H23C H 1.3781 0.6039 0.1310 0.312 Uiso 0.17 1 calc PR E -1

loop_
_atom_site_aniso_label
_atom_site_aniso_U_11
_atom_site_aniso_U_22
_atom_site_aniso_U_33
_atom_site_aniso_U_23
_atom_site_aniso_U_13
_atom_site_aniso_U_12
Fe1 0.0331(2) 0.0331(2) 0.0200(3) 0.000 0.000 0.01656(11)
P1 0.0325(3) 0.0271(3) 0.0329(3) -0.0091(2) -0.0110(2) 0.0134(3)
C10A 0.057(5) 0.027(3) 0.035(3) -0.005(2) -0.009(3) 0.019(3)
C11A 0.074(5) 0.067(5) 0.056(4) -0.010(4) -0.018(4) 0.029(4)
C12A 0.081(5) 0.175(10) 0.085(6) -0.106(7) -0.056(5) 0.105(7)
C10B 0.050(4) 0.049(5) 0.040(4) -0.026(4) 0.012(3) -0.024(4)
C11B 0.025(2) 0.018(2) 0.058(3) -0.014(2) -0.016(2) 0.0040(18)
C12B 0.128(10) 0.050(5) 0.060(5) -0.013(4) 0.005(5) 0.022(5)
C7A 0.040(3) 0.033(2) 0.038(4) 0.000(3) -0.008(3) 0.0161(19)
C8A 0.058(5) 0.068(5) 0.055(4) 0.020(4) 0.021(3) 0.047(5)
C9A 0.032(2) 0.036(2) 0.047(3) -0.004(2) -0.0126(19) 0.0112(18)
C7B 0.020(4) 0.038(6) 0.037(6) -0.018(5) -0.015(4) 0.019(4)
C8B 0.025(4) 0.052(7) 0.041(5) -0.010(5) -0.006(3) 0.013(5)
C9B 0.027(4) 0.041(5) 0.063(7) 0.005(5) -0.009(4) 0.016(3)
C1 0.0211(9) 0.0215(9) 0.0243(9) -0.0036(7) -0.0017(7) 0.0100(8)
C2 0.0251(10) 0.0214(9) 0.0285(10) -0.0006(8) 0.0030(8) 0.0110(8)
C6 0.0315(11) 0.0329(12) 0.0279(11) -0.0020(9) 0.0032(9) 0.0175(10)
C3 0.0405(13) 0.0211(10) 0.0393(13) -0.0008(9) 0.0061(10) 0.0138(10)
C5 0.0284(11) 0.0393(13) 0.0330(12) -0.0090(10) 0.0042(9) 0.0159(10)
C4 0.0433(14) 0.0270(11) 0.0429(14) 0.0097(10) 0.0146(11) 0.0212(11)
B 0.0192(10) 0.0192(10) 0.0215(17) 0.000 0.000 0.0096(5)
C13 0.025(8) 0.029(14) 0.031(3) -0.003(4) 0.000(2) 0.011(7)
N1 0.048(5) 0.081(12) 0.024(3) -0.001(4) -0.001(3) 0.032(5)
C14 0.100(15) 0.14(2) 0.024(4) 0.010(6) 0.005(6) 0.061(9)
C15 0.24(3) 0.132(19) 0.094(18) 0.043(16) 0.03(2) 0.039(14)
C17 0.16(2) 0.17(2) 0.085(14) 0.008(18) -0.080(15) 0.048(16)
C16 0.28(3) 0.31(4) 0.078(13) 0.07(2) 0.110(18) 0.22(3)
Si1 0.337(8) 0.337(8) 0.039(2) 0.000 0.000 0.169(4)

loop_
_atom_type_symbol
_atom_type_description
_atom_type_scat_dispersion_real
_atom_type_scat_dispersion_imag
_atom_type_scat_source
C C 0.0033 0.0016 'International Tables Vol C Tables 4.2.6.8 and 6.1.1.4'
H H 0.0000 0.0000 'International Tables Vol C Tables 4.2.6.8 and 6.1.1.4'
B B 0.0013 0.0007 'International Tables Vol C Tables 4.2.6.8 and 6.1.1.4'
N N 0.0061 0.0033 'International Tables Vol C Tables 4.2.6.8 and 6.1.1.4'
P P 0.1023 0.0942 'International Tables Vol C Tables 4.2.6.8 and 6.1.1.4'
Fe Fe 0.3463 0.8444 'International Tables Vol C Tables 4.2.6.8 and 6.1.1.4'
Si Si 0.0817 0.0704 'International Tables Vol C Tables 4.2.6.8 and 6.1.1.4'

loop_
_geom_angle_atom_site_label_1
_geom_angle_atom_site_label_2
_geom_angle_atom_site_label_3
_geom_angle
_geom_angle_site_symmetry_1
_geom_angle_site_symmetry_3
C13 Fe1 C13 18.0(3) . 3_665
C13 Fe1 C13 18.0(3) . 2_655
C13 Fe1 C13 18.0(3) 3_665 2_655
C13 Fe1 P1 100.0(17) . 3_665
C13 Fe1 P1 111.8(7) 3_665 3_665
C13 Fe1 P1 94.0(11) 2_655 3_665
C13 Fe1 P1 111.8(7) . .
C13 Fe1 P1 94.0(11) 3_665 .
C13 Fe1 P1 100.0(17) 2_655 .
P1 Fe1 P1 115.801(14) 3_665 .
C13 Fe1 P1 94.0(11) . 2_655
C13 Fe1 P1 100.0(17) 3_665 2_655
C13 Fe1 P1 111.8(7) 2_655 2_655
P1 Fe1 P1 115.800(14) 3_665 2_655
P1 Fe1 P1 115.800(14) . 2_655
C13 Fe1 B 169.60(17) . .
C13 Fe1 B 169.60(17) 3_665 .
C13 Fe1 B 169.60(17) 2_655 .
P1 Fe1 B 78.01(2) 3_665 .
P1 Fe1 B 78.01(2) . .
P1 Fe1 B 78.01(2) 2_655 .
C2 P1 C7A 110.8(2) . .
C2 P1 C10B 109.4(4) . .
C7A P1 C10B 106.7(5) . .
C2 P1 C10A 100.6(2) . .
C7A P1 C10A 99.6(4) . .
C10B P1 C10A 15.1(3) . .
C2 P1 C7B 96.4(3) . .
C7A P1 C7B 14.4(3) . .
C10B P1 C7B 113.5(5) . .
C10A P1 C7B 103.4(5) . .
C2 P1 Fe1 104.57(8) . .
C7A P1 Fe1 113.1(3) . .
C10B P1 Fe1 112.2(2) . .
C10A P1 Fe1 127.2(3) . .
C7B P1 Fe1 118.7(4) . .
C12A C10A C11A 109.9(7) . .
C12A C10A P1 105.8(5) . .
C11A C10A P1 108.1(5) . .
C12B C10B C11B 112.2(7) . .
C12B C10B P1 126.2(7) . .
C11B C10B P1 115.3(5) . .
C9A C7A C8A 113.3(6) . .
C9A C7A P1 115.4(5) . .
C8A C7A P1 111.4(5) . .
C9B C7B C8B 111.2(8) . .
C9B C7B P1 110.3(7) . .
C8B C7B P1 115.6(8) . .
C2 C1 C6 116.1(2) 3_665 .
C2 C1 B 120.4(2) 3_665 .
C6 C1 B 123.4(2) . .
C3 C2 C1 121.7(2) . 2_655
C3 C2 P1 125.90(19) . .
C1 C2 P1 112.38(16) 2_655 .
C5 C6 C1 122.2(2) . .
C4 C3 C2 120.2(2) . .
C4 C5 C6 120.2(2) 3_665 .
C5 C4 C3 119.6(2) 2_655 .
C1 B C1 112.59(13) 2_655 3_665
C1 B C1 112.59(13) 2_655 .
C1 B C1 112.58(13) 3_665 .
C1 B Fe1 106.14(15) 2_655 .
C1 B Fe1 106.14(15) 3_665 .
C1 B Fe1 106.14(15) . .
N1 C13 Fe1 176(4) . .
C13 N1 C14 173.5(16) . .
N1 C14 C17 108.8(11) . .
N1 C14 C15 108.9(19) . .
C17 C14 C15 111.5(12) . .
N1 C14 C16 106.2(18) . .
C17 C14 C16 110.7(11) . .
C15 C14 C16 110.5(11) . .
C23 Si1 C23 40(2) . 3_775
C23 Si1 C23 40(2) . 2_755
C23 Si1 C23 40(2) 3_775 2_755
C23 Si1 C23 140(2) . 14_565
C23 Si1 C23 140(2) 3_775 14_565
C23 Si1 C23 179.99(2) 2_755 14_565
C23 Si1 C23 140(2) . 15_545
C23 Si1 C23 180.0(6) 3_775 15_545
C23 Si1 C23 140(2) 2_755 15_545
C23 Si1 C23 40(2) 14_565 15_545
C23 Si1 C23 179.995(16) . 13_765
C23 Si1 C23 140(2) 3_775 13_765
C23 Si1 C23 140(2) 2_755 13_765
C23 Si1 C23 40(2) 14_565 13_765
C23 Si1 C23 40(2) 15_545 13_765
C23 Si1 C22 67.6(9) . 13_765
C23 Si1 C22 98(3) 3_775 13_765
C23 Si1 C22 105(3) 2_755 13_765
C23 Si1 C22 75(3) 14_565 13_765
C23 Si1 C22 82(3) 15_545 13_765
C23 Si1 C22 112.4(9) 13_765 13_765
C23 Si1 C22 112.4(9) . .
C23 Si1 C22 82(3) 3_775 .
C23 Si1 C22 75(3) 2_755 .
C23 Si1 C22 105(3) 14_565 .
C23 Si1 C22 98(3) 15_545 .
C23 Si1 C22 67.6(9) 13_765 .
C22 Si1 C22 179.996(6) 13_765 .
C23 Si1 C22 105(3) . 15_545
C23 Si1 C22 67.6(9) 3_775 15_545
C23 Si1 C22 98(3) 2_755 15_545
C23 Si1 C22 82(3) 14_565 15_545
C23 Si1 C22 112.4(9) 15_545 15_545
C23 Si1 C22 75(3) 13_765 15_545
C22 Si1 C22 120.00(3) 13_765 15_545
C22 Si1 C22 60.00(4) . 15_545
C23 Si1 C22 75(3) . 3_775
C23 Si1 C22 112.4(9) 3_775 3_775
C23 Si1 C22 82(3) 2_755 3_775
C23 Si1 C22 98(3) 14_565 3_775
C23 Si1 C22 67.6(9) 15_545 3_775
C23 Si1 C22 105(3) 13_765 3_775
C22 Si1 C22 60.00(3) 13_765 3_775
C22 Si1 C22 120.00(3) . 3_775
C22 Si1 C22 179.995(5) 15_545 3_775
C23 Si1 C22 82(3) . 2_755
C23 Si1 C22 75(3) 3_775 2_755
C23 Si1 C22 112.4(9) 2_755 2_755
C23 Si1 C22 67.6(9) 14_565 2_755
C23 Si1 C22 105(3) 15_545 2_755
C23 Si1 C22 98(3) 13_765 2_755
C22 Si1 C22 60.00(3) 13_765 2_755
C22 Si1 C22 120.00(4) . 2_755
C22 Si1 C22 60.00(3) 15_545 2_755
C22 Si1 C22 120.00(4) 3_775 2_755
C23 Si1 C22 98(3) . 14_565
C23 Si1 C22 105(3) 3_775 14_565
C23 Si1 C22 67.6(9) 2_755 14_565
C23 Si1 C22 112.4(9) 14_565 14_565
C23 Si1 C22 75(3) 15_545 14_565
C23 Si1 C22 82(3) 13_765 14_565
C22 Si1 C22 120.00(5) 13_765 14_565
C22 Si1 C22 60.00(3) . 14_565
C22 Si1 C22 120.00(4) 15_545 14_565
C22 Si1 C22 60.00(3) 3_775 14_565
C22 Si1 C22 180.00(3) 2_755 14_565

loop_
_geom_bond_atom_site_label_1
_geom_bond_atom_site_label_2
_geom_bond_distance
_geom_bond_site_symmetry_2
Fe1 C13 1.860(7) .
Fe1 C13 1.861(7) 3_665
Fe1 C13 1.861(7) 2_655
Fe1 P1 2.3193(7) 3_665
Fe1 P1 2.3193(7) .
Fe1 P1 2.3194(7) 2_655
Fe1 B 2.340(4) .
P1 C2 1.816(2) .
P1 C7A 1.846(7) .
P1 C10B 1.875(8) .
P1 C10A 1.896(7) .
P1 C7B 1.929(9) .
C10A C12A 1.505(9) .
C10A C11A 1.543(9) .
C10B C12B 1.393(10) .
C10B C11B 1.548(8) .
C7A C9A 1.507(7) .
C7A C8A 1.549(8) .
C7B C9B 1.525(11) .
C7B C8B 1.537(12) .
C1 C2 1.406(3) 3_665
C1 C6 1.410(3) .
C1 B 1.620(2) .
C2 C3 1.405(3) .
C2 C1 1.406(3) 2_655
C6 C5 1.397(3) .
C3 C4 1.386(4) .
C5 C4 1.378(4) 3_665
C4 C5 1.378(4) 2_655
B C1 1.620(2) 2_655
B C1 1.620(2) 3_665
C13 N1 1.179(10) .
N1 C14 1.408(13) .
C14 C17 1.502(17) .
C14 C15 1.505(17) .
C14 C16 1.519(17) .
Si1 C23 1.85(2) .
Si1 C23 1.85(2) 3_775
Si1 C23 1.85(2) 2_755
Si1 C23 1.85(2) 14_565
Si1 C23 1.85(2) 15_545
Si1 C23 1.85(2) 13_765
Si1 C22 1.91(2) 13_765
Si1 C22 1.91(2) .
Si1 C22 1.91(2) 15_545
Si1 C22 1.91(2) 3_775
Si1 C22 1.91(2) 2_755
Si1 C22 1.91(2) 14_565
